data_7010413
loop_
_publ_author_name
'Fabrizia Fabrizi di Biani'
'Franco Laschi'
'Piero Zanello'
'George Ferguson'
'James Trotter'
'Gerald M. O'Riordan'
'Trevor R. Spalding'

_publ_section_title
;
 Synthesis, structure, spectroscopic and electrochemical study of the
 paramagnetic compound [2-(\h7-C7H7)-7,11-F2-2,1-closo-MoTeB10H8]
;
_journal_issue 9
_journal_name_full 'J. Chem. Soc., Dalton Trans.'
_journal_page_first 1520
_journal_page_last 1523
_journal_paper_doi 10.1039/b008692o
_journal_year 2001
_chemical_formula_moiety 'C7 H15 B10 F2 Mo Te'
_chemical_formula_sum 'C7 H15 B10 F2 Mo Te'
_chemical_formula_weight 468.83
_chemical_name_common '[2-(_7-C7H7)-7,11-F2-2,1-MoTeB10H8]'
_chemical_name_systematic
; 
? 
;
_space_group_IT_number 33
_symmetry_cell_setting orthorhombic
_symmetry_space_group_name_Hall 'P 2c -2n'
_symmetry_space_group_name_H-M 'P n a 21'
_atom_sites_solution_hydrogens geom
_atom_sites_solution_primary 'Paterson heavy-atom'
_atom_sites_solution_secondary difmap
_audit_creation_method SHELXL-97
_cell_angle_alpha 90.00
_cell_angle_beta 90.00
_cell_angle_gamma 90.00
_cell_formula_units_Z 4
_cell_length_a 16.7598(18)
_cell_length_b 12.5500(11)
_cell_length_c 7.2607(18)
_cell_measurement_reflns_used 25
_cell_measurement_temperature 293(2)
_cell_measurement_theta_max 25.2
_cell_measurement_theta_min 18.0
_cell_volume 1527.2(4)
_computing_cell_refinement 'Nonius Cad4'
_computing_data_collection 'Nonius Cad4'
_computing_data_reduction NRCVAX-96
_computing_molecular_graphics 'NRCVAX-96, ORTEP (Johnson, 1976), PLATON (Spek, 2000)'
_computing_publication_material 'NRCVAX-96, SHELXL-97'
_computing_structure_refinement 'NRCVAX-96 and SHELXL-97'
_computing_structure_solution 'Paterson heavy-atom method'
_diffrn_ambient_temperature 293(2)
_diffrn_measured_fraction_theta_full 1.000
_diffrn_measured_fraction_theta_max 1.000
_diffrn_measurement_device 'Nonius CAD-4'
_diffrn_measurement_method Theta/2theta
_diffrn_radiation_monochromator graphite
_diffrn_radiation_source 'fine-focus sealed tube'
_diffrn_radiation_type 'Molybdenum K\a'
_diffrn_radiation_wavelength 0.71073
_diffrn_reflns_av_R_equivalents 0.0000
_diffrn_reflns_av_sigmaI/netI 0.0339
_diffrn_reflns_limit_h_max 21
_diffrn_reflns_limit_h_min 0
_diffrn_reflns_limit_k_max 16
_diffrn_reflns_limit_k_min 0
_diffrn_reflns_limit_l_max 9
_diffrn_reflns_limit_l_min 0
_diffrn_reflns_number 1799
_diffrn_reflns_theta_full 26.88
_diffrn_reflns_theta_max 26.88
_diffrn_reflns_theta_min 2.02
_diffrn_standards_decay_% 0.5
_diffrn_standards_interval_time 120
_diffrn_standards_number 3
_exptl_absorpt_coefficient_mu 2.729
_exptl_absorpt_correction_T_max 0.9876
_exptl_absorpt_correction_T_min 0.7353
_exptl_absorpt_correction_type empirical
_exptl_absorpt_process_details psi-scans
_exptl_crystal_colour red
_exptl_crystal_density_diffrn 2.039
_exptl_crystal_density_method 'not measured'
_exptl_crystal_description plate
_exptl_crystal_F_000 876
_exptl_crystal_size_max 0.35
_exptl_crystal_size_mid 0.35
_exptl_crystal_size_min 0.08
_refine_diff_density_max 1.065
_refine_diff_density_min -0.540
_refine_diff_density_rms 0.114
_refine_ls_abs_structure_details 'Flack H D (1983), Acta Cryst. A39, 876-881'
_refine_ls_abs_structure_Flack 0.03(4)
_refine_ls_extinction_coef 0.0014(2)
_refine_ls_extinction_expression Fc^*^=kFc[1+0.001xFc^2^\l^3^/sin(2\q)]^-1/4^
_refine_ls_extinction_method SHELXL
_refine_ls_goodness_of_fit_ref 1.005
_refine_ls_hydrogen_treatment riding
_refine_ls_matrix_type full
_refine_ls_number_parameters 191
_refine_ls_number_reflns 1799
_refine_ls_number_restraints 1
_refine_ls_restrained_S_all 1.005
_refine_ls_R_factor_all 0.0422
_refine_ls_R_factor_gt 0.0291
_refine_ls_shift/su_max 0.001
_refine_ls_shift/su_mean 0.000
_refine_ls_structure_factor_coef Fsqd
_refine_ls_weighting_details 'w=1/[\s^2^(Fo^2^)+(0.0405P)^2^] where P=(Fo^2^+2Fc^2^)/3'
_refine_ls_weighting_scheme calc
_refine_ls_wR_factor_gt 0.0652
_refine_ls_wR_factor_ref 0.0685
_reflns_number_gt 1471
_reflns_number_total 1799
_reflns_threshold_expression >2sigma(I)
_cod_data_source_file b008692o.txt
_cod_data_source_block 9547
_cod_database_code 7010413

loop_
_symmetry_equiv_pos_as_xyz
'x, y, z'
'-x, -y, z+1/2'
'-x+1/2, y+1/2, z+1/2'
'x+1/2, -y+1/2, z'

loop_
_atom_site_label
_atom_site_type_symbol
_atom_site_fract_x
_atom_site_fract_y
_atom_site_fract_z
_atom_site_U_iso_or_equiv
_atom_site_adp_type
_atom_site_occupancy
_atom_site_symmetry_multiplicity
_atom_site_calc_flag
_atom_site_refinement_flags
_atom_site_disorder_assembly
_atom_site_disorder_group
Te1 Te 0.68135(2) 0.50477(4) 0.22644(9) 0.03078(13) Uani 1 1 d . . .
Mo2 Mo 0.80779(3) 0.57552(4) 0.42394(11) 0.02937(16) Uani 1 1 d . . .
F7 F 0.7563(3) 0.7877(4) 0.6297(8) 0.0563(15) Uani 1 1 d . . .
F11 F 0.7668(3) 0.5540(5) 0.8489(7) 0.0516(13) Uani 1 1 d . . .
C1 C 0.8887(6) 0.5244(13) 0.1926(17) 0.075(4) Uani 1 1 d . . .
H1 H 0.8824 0.4957 0.0754 0.090 Uiso 1 1 calc R . .
C2 C 0.8900(6) 0.6335(14) 0.200(2) 0.089(5) Uani 1 1 d . . .
H2 H 0.8839 0.6680 0.0875 0.107 Uiso 1 1 calc R . .
C3 C 0.8991(7) 0.6995(10) 0.351(3) 0.106(8) Uani 1 1 d . . .
H3 H 0.8962 0.7726 0.3302 0.127 Uiso 1 1 calc R . .
C4 C 0.9122(7) 0.6662(14) 0.529(3) 0.098(6) Uani 1 1 d . . .
H4 H 0.9199 0.7217 0.6125 0.117 Uiso 1 1 calc R . .
C5 C 0.9160(6) 0.5651(16) 0.6091(18) 0.095(5) Uani 1 1 d . . .
H5 H 0.9244 0.5617 0.7356 0.113 Uiso 1 1 calc R . .
C6 C 0.9080(6) 0.4659(10) 0.512(2) 0.069(4) Uani 1 1 d . . .
H6 H 0.9121 0.4041 0.5825 0.083 Uiso 1 1 calc R . .
C7 C 0.8953(7) 0.4526(11) 0.329(2) 0.069(4) Uani 1 1 d . . .
H7 H 0.8902 0.3820 0.2920 0.083 Uiso 1 1 calc R . .
B3 B 0.6902(5) 0.6833(7) 0.3323(16) 0.037(2) Uani 1 1 d . . .
H3A H 0.7076 0.7434 0.2297 0.044 Uiso 1 1 calc R . .
B4 B 0.5849(5) 0.6185(7) 0.3361(13) 0.031(2) Uani 1 1 d . . .
H4A H 0.5396 0.6367 0.2310 0.038 Uiso 1 1 calc R . .
B5 B 0.5916(5) 0.4845(6) 0.4622(14) 0.033(2) Uani 1 1 d . . .
H5A H 0.5504 0.4180 0.4354 0.039 Uiso 1 1 calc R . .
B6 B 0.6995(5) 0.4594(7) 0.5397(13) 0.0300(18) Uani 1 1 d . . .
H6A H 0.7225 0.3788 0.5660 0.036 Uiso 1 1 calc R . .
B7 B 0.7174(5) 0.6953(7) 0.5659(15) 0.033(2) Uani 1 1 d . . .
B8 B 0.6170(5) 0.7117(7) 0.4932(13) 0.038(2) Uani 1 1 d . . .
H8 H 0.5904 0.7917 0.4841 0.045 Uiso 1 1 calc R . .
B9 B 0.5587(5) 0.6018(7) 0.5674(14) 0.035(2) Uani 1 1 d . . .
H9 H 0.4954 0.6097 0.6056 0.042 Uiso 1 1 calc R . .
B10 B 0.6244(5) 0.5114(8) 0.6854(13) 0.039(2) Uani 1 1 d . . .
H10 H 0.6031 0.4612 0.7994 0.046 Uiso 1 1 calc R . .
B11 B 0.7242(5) 0.5685(7) 0.6857(11) 0.0309(19) Uani 1 1 d . . .
B12 B 0.6370(5) 0.6508(7) 0.7089(16) 0.038(2) Uani 1 1 d . . .
H12 H 0.6237 0.6905 0.8404 0.046 Uiso 1 1 calc R . .

loop_
_atom_site_aniso_label
_atom_site_aniso_U_11
_atom_site_aniso_U_22
_atom_site_aniso_U_33
_atom_site_aniso_U_23
_atom_site_aniso_U_13
_atom_site_aniso_U_12
Te1 0.0312(2) 0.0331(2) 0.0280(2) -0.0066(2) -0.0019(3) -0.0024(2)
Mo2 0.0230(2) 0.0314(3) 0.0337(3) -0.0046(3) 0.0002(4) -0.0031(2)
F7 0.057(3) 0.038(2) 0.074(4) -0.026(3) 0.009(3) -0.016(2)
F11 0.042(3) 0.084(4) 0.030(3) 0.001(3) -0.009(2) -0.004(3)
C1 0.038(5) 0.153(13) 0.035(8) -0.023(8) 0.007(5) 0.018(7)
C2 0.044(6) 0.127(11) 0.097(13) 0.051(12) 0.025(8) 0.020(7)
C3 0.034(6) 0.050(7) 0.23(3) 0.025(11) 0.025(10) -0.014(5)
C4 0.034(6) 0.100(11) 0.159(17) -0.088(12) -0.006(9) -0.017(7)
C5 0.026(5) 0.211(17) 0.047(7) -0.022(10) -0.012(5) 0.011(9)
C6 0.024(5) 0.079(8) 0.105(11) 0.028(8) -0.004(6) 0.018(5)
C7 0.047(6) 0.079(8) 0.082(11) -0.035(8) -0.005(7) 0.007(6)
B3 0.029(5) 0.025(4) 0.057(6) 0.002(4) 0.006(5) -0.002(4)
B4 0.020(4) 0.043(5) 0.031(5) 0.010(4) -0.003(4) 0.002(4)
B5 0.027(4) 0.029(4) 0.042(6) -0.002(4) 0.003(4) -0.007(3)
B6 0.029(4) 0.038(4) 0.024(4) -0.003(4) 0.002(4) -0.002(3)
B7 0.034(4) 0.026(4) 0.040(5) -0.011(4) -0.004(5) -0.005(4)
B8 0.036(4) 0.032(4) 0.045(6) -0.004(4) -0.010(4) 0.005(4)
B9 0.017(4) 0.051(5) 0.037(5) -0.004(4) 0.004(4) -0.001(4)
B10 0.028(4) 0.055(5) 0.033(7) 0.002(5) 0.010(4) -0.008(4)
B11 0.030(4) 0.045(5) 0.017(5) -0.005(4) -0.005(3) -0.004(4)
B12 0.039(4) 0.047(5) 0.030(5) -0.009(5) 0.005(5) 0.003(4)

loop_
_atom_type_symbol
_atom_type_description
_atom_type_scat_dispersion_real
_atom_type_scat_dispersion_imag
_atom_type_scat_source
C C 0.0033 0.0016 'International Tables Vol C Tables 4.2.6.8 and 6.1.1.4'
H H 0.0000 0.0000 'International Tables Vol C Tables 4.2.6.8 and 6.1.1.4'
B B 0.0013 0.0007 'International Tables Vol C Tables 4.2.6.8 and 6.1.1.4'
F F 0.0171 0.0103 'International Tables Vol C Tables 4.2.6.8 and 6.1.1.4'
Mo Mo -1.6832 0.6857 'International Tables Vol C Tables 4.2.6.8 and 6.1.1.4'
Te Te -0.5308 1.6751 'International Tables Vol C Tables 4.2.6.8 and 6.1.1.4'

loop_
_geom_angle_atom_site_label_1
_geom_angle_atom_site_label_2
_geom_angle_atom_site_label_3
_geom_angle
_geom_angle_site_symmetry_1
_geom_angle_site_symmetry_3
_geom_angle_publ_flag
B5 Te1 B4 49.4(3) . . ?
B5 Te1 B6 48.6(3) . . ?
B4 Te1 B6 84.6(3) . . ?
B5 Te1 B3 84.5(3) . . ?
B4 Te1 B3 49.1(3) . . ?
B6 Te1 B3 84.7(4) . . ?
B5 Te1 Mo2 98.9(2) . . ?
B4 Te1 Mo2 99.4(2) . . ?
B6 Te1 Mo2 57.9(2) . . ?
B3 Te1 Mo2 58.0(2) . . ?
C4 Mo2 C7 86.7(5) . . ?
C4 Mo2 C3 36.0(5) . . ?
C7 Mo2 C3 87.6(5) . . ?
C4 Mo2 C2 66.5(7) . . ?
C7 Mo2 C2 66.4(5) . . ?
C3 Mo2 C2 35.8(6) . . ?
C4 Mo2 C1 85.9(5) . . ?
C7 Mo2 C1 34.9(5) . . ?
C3 Mo2 C1 67.1(6) . . ?
C2 Mo2 C1 35.4(5) . . ?
C4 Mo2 C5 36.3(6) . . ?
C7 Mo2 C5 67.5(5) . . ?
C3 Mo2 C5 68.5(6) . . ?
C2 Mo2 C5 87.5(5) . . ?
C1 Mo2 C5 86.8(4) . . ?
C4 Mo2 C6 68.3(6) . . ?
C7 Mo2 C6 35.1(4) . . ?
C3 Mo2 C6 89.0(5) . . ?
C2 Mo2 C6 86.9(4) . . ?
C1 Mo2 C6 65.9(5) . . ?
C5 Mo2 C6 37.0(5) . . ?
C4 Mo2 B11 102.0(6) . . ?
C7 Mo2 B11 127.6(5) . . ?
C3 Mo2 B11 128.3(6) . . ?
C2 Mo2 B11 162.9(5) . . ?
C1 Mo2 B11 161.2(5) . . ?
C5 Mo2 B11 89.7(4) . . ?
C6 Mo2 B11 100.9(4) . . ?
C4 Mo2 B7 91.6(4) . . ?
C7 Mo2 B7 172.0(5) . . ?
C3 Mo2 B7 95.7(5) . . ?
C2 Mo2 B7 120.0(5) . . ?
C1 Mo2 B7 152.9(5) . . ?
C5 Mo2 B7 106.9(5) . . ?
C6 Mo2 B7 137.4(5) . . ?
B11 Mo2 B7 45.1(3) . . ?
C4 Mo2 B6 139.6(7) . . ?
C7 Mo2 B6 100.3(4) . . ?
C3 Mo2 B6 171.1(6) . . ?
C2 Mo2 B6 152.2(6) . . ?
C1 Mo2 B6 121.8(4) . . ?
C5 Mo2 B6 110.6(5) . . ?
C6 Mo2 B6 95.2(4) . . ?
B11 Mo2 B6 43.1(3) . . ?
B7 Mo2 B6 75.9(3) . . ?
C4 Mo2 B3 116.0(5) . . ?
C7 Mo2 B3 144.5(5) . . ?
C3 Mo2 B3 95.8(4) . . ?
C2 Mo2 B3 96.7(4) . . ?
C1 Mo2 B3 115.7(4) . . ?
C5 Mo2 B3 145.9(5) . . ?
C6 Mo2 B3 175.2(4) . . ?
B11 Mo2 B3 76.4(3) . . ?
B7 Mo2 B3 42.5(4) . . ?
B6 Mo2 B3 80.2(3) . . ?
C4 Mo2 Te1 165.0(7) . . ?
C7 Mo2 Te1 97.1(3) . . ?
C3 Mo2 Te1 129.4(6) . . ?
C2 Mo2 Te1 101.7(4) . . ?
C1 Mo2 Te1 89.0(3) . . ?
C5 Mo2 Te1 157.4(5) . . ?
C6 Mo2 Te1 122.1(4) . . ?
B11 Mo2 Te1 87.12(19) . . ?
B7 Mo2 Te1 86.4(2) . . ?
B6 Mo2 Te1 54.1(2) . . ?
B3 Mo2 Te1 54.2(2) . . ?
C7 C1 C2 129.7(14) . . ?
C7 C1 Mo2 71.9(7) . . ?
C2 C1 Mo2 72.3(8) . . ?
C7 C1 H1 115.1 . . ?
C2 C1 H1 115.1 . . ?
Mo2 C1 H1 136.3 . . ?
C1 C2 C3 129.2(15) . . ?
C1 C2 Mo2 72.3(8) . . ?
C3 C2 Mo2 71.9(8) . . ?
C1 C2 H2 115.4 . . ?
C3 C2 H2 115.4 . . ?
Mo2 C2 H2 135.8 . . ?
C4 C3 C2 125.5(13) . . ?
C4 C3 Mo2 71.1(8) . . ?
C2 C3 Mo2 72.3(7) . . ?
C4 C3 H3 117.3 . . ?
C2 C3 H3 117.3 . . ?
Mo2 C3 H3 133.2 . . ?
C3 C4 C5 132.2(14) . . ?
C3 C4 Mo2 73.0(8) . . ?
C5 C4 Mo2 73.4(7) . . ?
C3 C4 H4 113.9 . . ?
C5 C4 H4 113.9 . . ?
Mo2 C4 H4 135.7 . . ?
C4 C5 C6 125.5(13) . . ?
C4 C5 Mo2 70.4(7) . . ?
C6 C5 Mo2 71.6(6) . . ?
C4 C5 H5 117.2 . . ?
C6 C5 H5 117.2 . . ?
Mo2 C5 H5 135.4 . . ?
C7 C6 C5 126.9(13) . . ?
C7 C6 Mo2 71.3(8) . . ?
C5 C6 Mo2 71.4(6) . . ?
C7 C6 H6 116.5 . . ?
C5 C6 H6 116.5 . . ?
Mo2 C6 H6 135.7 . . ?
C1 C7 C6 130.8(13) . . ?
C1 C7 Mo2 73.2(7) . . ?
C6 C7 Mo2 73.6(8) . . ?
C1 C7 H7 114.6 . . ?
C6 C7 H7 114.6 . . ?
Mo2 C7 H7 133.3 . . ?
B8 B3 B7 61.1(5) . . ?
B8 B3 B4 55.5(5) . . ?
B7 B3 B4 104.9(6) . . ?
B8 B3 Te1 111.7(5) . . ?
B7 B3 Te1 114.1(6) . . ?
B4 B3 Te1 63.5(4) . . ?
B8 B3 Mo2 119.6(6) . . ?
B7 B3 Mo2 65.4(4) . . ?
B4 B3 Mo2 119.3(5) . . ?
Te1 B3 Mo2 67.8(2) . . ?
B8 B3 H3A 120.3 . . ?
B7 B3 H3A 121.6 . . ?
B4 B3 H3A 122.5 . . ?
Te1 B3 H3A 116.4 . . ?
Mo2 B3 H3A 110.1 . . ?
B8 B4 B9 61.5(5) . . ?
B8 B4 B5 105.1(6) . . ?
B9 B4 B5 56.7(5) . . ?
B8 B4 B3 56.0(5) . . ?
B9 B4 B3 107.0(6) . . ?
B5 B4 B3 108.7(5) . . ?
B8 B4 Te1 115.6(5) . . ?
B9 B4 Te1 115.8(5) . . ?
B5 B4 Te1 65.2(4) . . ?
B3 B4 Te1 67.4(4) . . ?
B8 B4 H4A 122.4 . . ?
B9 B4 H4A 121.2 . . ?
B5 B4 H4A 123.6 . . ?
B3 B4 H4A 122.0 . . ?
Te1 B4 H4A 111.9 . . ?
B10 B5 B9 62.0(5) . . ?
B10 B5 B4 107.0(6) . . ?
B9 B5 B4 56.7(5) . . ?
B10 B5 B6 57.5(5) . . ?
B9 B5 B6 107.9(6) . . ?
B4 B5 B6 109.8(5) . . ?
B10 B5 Te1 117.7(5) . . ?
B9 B5 Te1 116.1(5) . . ?
B4 B5 Te1 65.5(4) . . ?
B6 B5 Te1 67.6(4) . . ?
B10 B5 H5A 120.6 . . ?
B9 B5 H5A 121.2 . . ?
B4 B5 H5A 122.9 . . ?
B6 B5 H5A 121.3 . . ?
Te1 B5 H5A 111.3 . . ?
B10 B6 B11 61.7(5) . . ?
B10 B6 B5 56.3(5) . . ?
B11 B6 B5 105.5(6) . . ?
B10 B6 Te1 113.3(5) . . ?
B11 B6 Te1 114.7(5) . . ?
B5 B6 Te1 63.7(4) . . ?
B10 B6 Mo2 120.5(5) . . ?
B11 B6 Mo2 65.1(4) . . ?
B5 B6 Mo2 119.7(5) . . ?
Te1 B6 Mo2 68.0(2) . . ?
B10 B6 H6A 119.1 . . ?
B11 B6 H6A 121.5 . . ?
B5 B6 H6A 122.2 . . ?
Te1 B6 H6A 115.7 . . ?
Mo2 B6 H6A 110.0 . . ?
F7 B7 B3 120.4(8) . . ?
F7 B7 B8 116.1(7) . . ?
B3 B7 B8 58.6(5) . . ?
F7 B7 B12 114.5(7) . . ?
B3 B7 B12 109.7(6) . . ?
B8 B7 B12 59.7(5) . . ?
F7 B7 B11 122.3(8) . . ?
B3 B7 B11 113.7(6) . . ?
B8 B7 B11 107.7(6) . . ?
B12 B7 B11 59.8(5) . . ?
F7 B7 Mo2 111.7(5) . . ?
B3 B7 Mo2 72.1(4) . . ?
B8 B7 Mo2 123.4(5) . . ?
B12 B7 Mo2 122.4(5) . . ?
B11 B7 Mo2 67.2(4) . . ?
B4 B8 B3 68.5(5) . . ?
B4 B8 B7 114.5(6) . . ?
B3 B8 B7 60.4(5) . . ?
B4 B8 B9 60.0(5) . . ?
B3 B8 B9 115.8(6) . . ?
B7 B8 B9 110.0(6) . . ?
B4 B8 B12 110.6(6) . . ?
B3 B8 B12 111.9(6) . . ?
B7 B8 B12 60.6(5) . . ?
B9 B8 B12 60.1(5) . . ?
B4 B8 H8 117.0 . . ?
B3 B8 H8 115.7 . . ?
B7 B8 H8 120.5 . . ?
B9 B8 H8 120.3 . . ?
B12 B8 H8 121.5 . . ?
B4 B9 B5 66.5(6) . . ?
B4 B9 B8 58.4(5) . . ?
B5 B9 B8 110.4(6) . . ?
B4 B9 B12 109.2(6) . . ?
B5 B9 B12 108.1(6) . . ?
B8 B9 B12 60.0(5) . . ?
B4 B9 B10 112.3(6) . . ?
B5 B9 B10 58.9(5) . . ?
B8 B9 B10 107.3(6) . . ?
B12 B9 B10 59.3(5) . . ?
B4 B9 H9 118.3 . . ?
B5 B9 H9 119.3 . . ?
B8 B9 H9 122.5 . . ?
B12 B9 H9 122.3 . . ?
B10 B9 H9 121.8 . . ?
B5 B10 B6 66.3(5) . . ?
B5 B10 B12 108.6(7) . . ?
B6 B10 B12 109.8(6) . . ?
B5 B10 B9 59.1(5) . . ?
B6 B10 B9 112.6(6) . . ?
B12 B10 B9 59.7(5) . . ?
B5 B10 B11 111.6(6) . . ?
B6 B10 B11 59.5(5) . . ?
B12 B10 B11 60.1(5) . . ?
B9 B10 B11 108.4(6) . . ?
B5 B10 H10 119.1 . . ?
B6 B10 H10 118.0 . . ?
B12 B10 H10 122.1 . . ?
B9 B10 H10 121.4 . . ?
B11 B10 H10 121.5 . . ?
F11 B11 B6 121.6(7) . . ?
F11 B11 B12 114.3(6) . . ?
B6 B11 B12 107.9(6) . . ?
F11 B11 B7 123.6(7) . . ?
B6 B11 B7 112.0(6) . . ?
B12 B11 B7 59.4(5) . . ?
F11 B11 B10 114.8(6) . . ?
B6 B11 B10 58.8(5) . . ?
B12 B11 B10 58.6(5) . . ?
B7 B11 B10 106.6(6) . . ?
F11 B11 Mo2 112.6(5) . . ?
B6 B11 Mo2 71.8(4) . . ?
B12 B11 Mo2 122.4(5) . . ?
B7 B11 Mo2 67.7(4) . . ?
B10 B11 Mo2 124.0(5) . . ?
B10 B12 B8 108.6(7) . . ?
B10 B12 B9 61.0(5) . . ?
B8 B12 B9 60.0(6) . . ?
B10 B12 B7 110.0(6) . . ?
B8 B12 B7 59.7(6) . . ?
B9 B12 B7 109.2(7) . . ?
B10 B12 B11 61.3(5) . . ?
B8 B12 B11 108.5(7) . . ?
B9 B12 B11 110.4(6) . . ?
B7 B12 B11 60.8(5) . . ?
B10 B12 H12 120.5 . . ?
B8 B12 H12 122.2 . . ?
B9 B12 H12 120.6 . . ?
B7 B12 H12 120.9 . . ?
B11 B12 H12 120.4 . . ?

loop_
_geom_bond_atom_site_label_1
_geom_bond_atom_site_label_2
_geom_bond_distance
_geom_bond_site_symmetry_2
_geom_bond_publ_flag
Te1 B5 2.293(9) . ?
Te1 B4 2.299(9) . ?
Te1 B6 2.364(9) . ?
Te1 B3 2.373(9) . ?
Te1 Mo2 2.7083(8) . ?
Mo2 C4 2.223(11) . ?
Mo2 C7 2.237(12) . ?
Mo2 C3 2.247(11) . ?
Mo2 C2 2.253(13) . ?
Mo2 C1 2.253(11) . ?
Mo2 C5 2.262(11) . ?
Mo2 C6 2.264(10) . ?
Mo2 B11 2.362(8) . ?
Mo2 B7 2.370(9) . ?
Mo2 B6 2.475(8) . ?
Mo2 B3 2.481(9) . ?
F7 B7 1.410(9) . ?
F11 B11 1.396(9) . ?
C1 C7 1.346(19) . ?
C1 C2 1.37(2) . ?
C1 H1 0.9300 . ?
C2 C3 1.38(2) . ?
C2 H2 0.9300 . ?
C3 C4 1.38(2) . ?
C3 H3 0.9300 . ?
C4 C5 1.40(2) . ?
C4 H4 0.9300 . ?
C5 C6 1.44(2) . ?
C5 H5 0.9300 . ?
C6 C7 1.356(17) . ?
C6 H6 0.9300 . ?
C7 H7 0.9300 . ?
B3 B8 1.731(13) . ?
B3 B7 1.763(15) . ?
B3 B4 1.943(12) . ?
B3 H3A 1.1000 . ?
B4 B8 1.720(13) . ?
B4 B9 1.749(13) . ?
B4 B5 1.919(12) . ?
B4 H4A 1.1000 . ?
B5 B10 1.744(14) . ?
B5 B9 1.748(12) . ?
B5 B6 1.919(12) . ?
B5 H5A 1.1000 . ?
B6 B10 1.768(12) . ?
B6 B11 1.780(13) . ?
B6 H6A 1.1000 . ?
B7 B8 1.775(12) . ?
B7 B12 1.790(14) . ?
B7 B11 1.816(13) . ?
B8 B9 1.774(12) . ?
B8 B12 1.775(15) . ?
B8 H8 1.1000 . ?
B9 B12 1.776(13) . ?
B9 B10 1.799(13) . ?
B9 H9 1.1000 . ?
B10 B12 1.770(13) . ?
B10 B11 1.819(12) . ?
B10 H10 1.1000 . ?
B11 B12 1.798(12) . ?
B12 H12 1.1000 . ?
